data_7223500
loop_
_publ_author_name
'Das, Asish R.'
'Mukherjee, Prasun'

_publ_section_title
;
 Facile synthesis of functionalized
 6-cyano-2-oxa-7-azabicyclo[4.1.0]hept-3-en-1-yl acetates : a catalyst
 free approach to access the pyran fused 2-acetoxy-NH-aziridines
;
_journal_name_full 'RSC Adv.'
_journal_paper_doi 10.1039/C5RA24510A
_journal_year 2015
_chemical_formula_moiety 'C18 H16 N2 O5'
_chemical_formula_sum 'C18 H16 N2 O5'
_chemical_formula_weight 340.33
_chemical_name_systematic
; 
 ? 
;
_space_group_IT_number 2
_symmetry_cell_setting triclinic
_symmetry_space_group_name_Hall '-P 1'
_symmetry_space_group_name_H-M 'P -1'
_atom_sites_solution_hydrogens geom
_atom_sites_solution_primary direct
_atom_sites_solution_secondary difmap
_audit_creation_method SHELXL-97
_audit_update_record
;
2015-11-01 deposited with the CCDC.
2015-12-14 downloaded from the CCDC.
;
_cell_angle_alpha 76.794(10)
_cell_angle_beta 72.910(9)
_cell_angle_gamma 79.128(9)
_cell_formula_units_Z 2
_cell_length_a 8.1462(19)
_cell_length_b 9.013(2)
_cell_length_c 12.122(3)
_cell_measurement_temperature 296(2)
_cell_volume 821.1(3)
_computing_cell_refinement 'Bruker SMART'
_computing_data_collection 'Bruker SMART'
_computing_data_reduction 'Bruker SAINT'
_computing_molecular_graphics 'Ortep-3 for Windows (Farrugia, 1997)'
_computing_publication_material 'WINGX V1.80.03'
_computing_structure_refinement 'SHELXL-97 (Sheldrick, 1997)'
_computing_structure_solution 'SHELXS-97 (Sheldrick, 1990)'
_diffrn_ambient_temperature 296(2)
_diffrn_measured_fraction_theta_full 0.986
_diffrn_measured_fraction_theta_max 0.986
_diffrn_measurement_device_type 'CCD area detector'
_diffrn_radiation_monochromator graphite
_diffrn_radiation_source 'fine-focus sealed tube'
_diffrn_radiation_type MoK\a
_diffrn_radiation_wavelength 0.71073
_diffrn_reflns_av_R_equivalents 0.0213
_diffrn_reflns_av_sigmaI/netI 0.0275
_diffrn_reflns_limit_h_max 10
_diffrn_reflns_limit_h_min -10
_diffrn_reflns_limit_k_max 11
_diffrn_reflns_limit_k_min -10
_diffrn_reflns_limit_l_max 14
_diffrn_reflns_limit_l_min -14
_diffrn_reflns_number 8736
_diffrn_reflns_theta_full 26.00
_diffrn_reflns_theta_max 26.00
_diffrn_reflns_theta_min 1.79
_exptl_absorpt_coefficient_mu 0.102
_exptl_crystal_colour colourless
_exptl_crystal_density_diffrn 1.381
_exptl_crystal_density_method 'not measured'
_exptl_crystal_description granular
_exptl_crystal_F_000 358
_refine_diff_density_max 0.204
_refine_diff_density_min -0.304
_refine_diff_density_rms 0.063
_refine_ls_extinction_method none
_refine_ls_goodness_of_fit_ref 0.677
_refine_ls_hydrogen_treatment mixed
_refine_ls_matrix_type full
_refine_ls_number_parameters 233
_refine_ls_number_reflns 3181
_refine_ls_number_restraints 0
_refine_ls_restrained_S_all 0.677
_refine_ls_R_factor_all 0.0503
_refine_ls_R_factor_gt 0.0452
_refine_ls_shift/su_max 0.000
_refine_ls_shift/su_mean 0.000
_refine_ls_structure_factor_coef Fsqd
_refine_ls_weighting_details 'calc w=1/[\s^2^(Fo^2^)+(0.1993P)^2^+0.2536P] where P=(Fo^2^+2Fc^2^)/3'
_refine_ls_weighting_scheme calc
_refine_ls_wR_factor_gt 0.1557
_refine_ls_wR_factor_ref 0.1725
_reflns_number_gt 2741
_reflns_number_total 3181
_reflns_threshold_expression >2sigma(I)
_cod_data_source_file c5ra24510a2.cif
_cod_data_source_block isohc_0m
_cod_original_cell_volume 821.2(3)
_cod_database_code 7223500

loop_
_symmetry_equiv_pos_as_xyz
'x, y, z'
'-x, -y, -z'

loop_
_atom_site_label
_atom_site_type_symbol
_atom_site_fract_x
_atom_site_fract_y
_atom_site_fract_z
_atom_site_U_iso_or_equiv
_atom_site_adp_type
_atom_site_occupancy
_atom_site_symmetry_multiplicity
_atom_site_calc_flag
_atom_site_refinement_flags
O3 O 0.57652(17) 0.78420(16) 0.47796(12) 0.0635(4) Uani 1 1 d .
O2 O 0.84220(13) 0.76234(13) 0.35503(10) 0.0440(3) Uani 1 1 d .
O1 O 0.67190(14) 0.81035(12) 0.22967(10) 0.0426(3) Uani 1 1 d .
O4 O 0.22415(13) 0.72891(12) 0.17712(10) 0.0431(3) Uani 1 1 d .
O5 O 0.26490(14) 0.48354(13) 0.24892(11) 0.0499(3) Uani 1 1 d .
C5 C 0.52687(17) 0.77107(16) 0.21598(12) 0.0328(3) Uani 1 1 d .
C6 C 0.41657(18) 0.90294(16) 0.17172(12) 0.0354(3) Uani 1 1 d .
C13 C 0.7237(2) 0.80507(18) 0.45388(15) 0.0477(4) Uani 1 1 d .
C1 C 0.77618(17) 0.69670(17) 0.28686(13) 0.0378(3) Uani 1 1 d .
C9 C 0.4532(2) 1.05418(17) 0.14622(14) 0.0464(4) Uani 1 1 d .
H3 H 0.5528 1.0754 0.1591 0.056 Uiso 1 1 calc R
C10 C 0.3421(3) 1.1720(2) 0.10209(17) 0.0571(5) Uani 1 1 d .
H4 H 0.3661 1.2727 0.0861 0.069 Uiso 1 1 calc R
C11 C 0.1946(2) 1.1410(2) 0.08133(17) 0.0587(5) Uani 1 1 d .
H5 H 0.1213 1.2211 0.0502 0.070 Uiso 1 1 calc R
C7 C 0.26719(18) 0.87487(17) 0.15235(13) 0.0383(4) Uani 1 1 d .
C8 C 0.32341(17) 0.60399(16) 0.22479(13) 0.0363(3) Uani 1 1 d .
C4 C 0.48683(16) 0.62666(15) 0.23968(12) 0.0324(3) Uani 1 1 d .
C3 C 0.59254(16) 0.48582(15) 0.29076(12) 0.0337(3) Uani 1 1 d .
H9 H 0.5167 0.4431 0.3660 0.040 Uiso 1 1 calc R
C15 C 0.64822(19) 0.35539(17) 0.21758(14) 0.0427(4) Uani 1 1 d .
H10 H 0.5424 0.3139 0.2237 0.051 Uiso 1 1 calc R
C17 C 0.7655(2) 0.2238(2) 0.27089(18) 0.0572(5) Uani 1 1 d .
H11A H 0.7851 0.1388 0.2311 0.086 Uiso 1 1 calc R
H11B H 0.7110 0.1920 0.3527 0.086 Uiso 1 1 calc R
H11C H 0.8742 0.2575 0.2625 0.086 Uiso 1 1 calc R
C16 C 0.7280(3) 0.4081(2) 0.08750(16) 0.0591(5) Uani 1 1 d .
H12A H 0.8316 0.4515 0.0772 0.089 Uiso 1 1 calc R
H12B H 0.6470 0.4843 0.0549 0.089 Uiso 1 1 calc R
H12C H 0.7558 0.3218 0.0482 0.089 Uiso 1 1 calc R
C2 C 0.74151(17) 0.53470(16) 0.32035(12) 0.0359(3) Uani 1 1 d .
C14 C 0.8067(3) 0.8727(2) 0.52150(19) 0.0699(6) Uani 1 1 d .
H14A H 0.7301 0.9583 0.5505 0.105 Uiso 1 1 calc R
H14B H 0.9130 0.9071 0.4713 0.105 Uiso 1 1 calc R
H14C H 0.8306 0.7965 0.5864 0.105 Uiso 1 1 calc R
N1 N 0.88816(16) 0.59130(16) 0.22007(12) 0.0433(3) Uani 1 1 d .
C18 C 0.78312(19) 0.44867(18) 0.42779(14) 0.0448(4) Uani 1 1 d .
N2 N 0.8143(2) 0.3798(2) 0.51203(14) 0.0667(5) Uani 1 1 d .
C12 C 0.1557(2) 0.9923(2) 0.10650(16) 0.0534(4) Uani 1 1 d .
H18 H 0.0566 0.9713 0.0929 0.064 Uiso 1 1 calc R
H H 0.986(3) 0.567(3) 0.2402(19) 0.065(6) Uiso 1 1 d .

loop_
_atom_site_aniso_label
_atom_site_aniso_U_11
_atom_site_aniso_U_22
_atom_site_aniso_U_33
_atom_site_aniso_U_23
_atom_site_aniso_U_13
_atom_site_aniso_U_12
O3 0.0527(8) 0.0684(8) 0.0665(8) -0.0161(6) -0.0039(6) -0.0152(6)
O2 0.0362(6) 0.0529(6) 0.0507(6) -0.0104(5) -0.0179(5) -0.0135(4)
O1 0.0406(6) 0.0393(6) 0.0544(6) 0.0038(5) -0.0244(5) -0.0172(4)
O4 0.0308(5) 0.0460(6) 0.0581(7) -0.0110(5) -0.0204(5) -0.0029(4)
O5 0.0378(6) 0.0434(6) 0.0766(8) -0.0140(5) -0.0212(5) -0.0115(5)
C5 0.0291(6) 0.0370(7) 0.0350(7) -0.0067(5) -0.0108(5) -0.0072(5)
C6 0.0371(7) 0.0357(7) 0.0340(7) -0.0087(6) -0.0103(6) -0.0020(6)
C13 0.0535(10) 0.0415(8) 0.0496(9) -0.0043(7) -0.0187(7) -0.0065(7)
C1 0.0293(7) 0.0452(8) 0.0428(8) -0.0033(6) -0.0150(6) -0.0115(6)
C9 0.0557(9) 0.0366(8) 0.0484(8) -0.0070(6) -0.0168(7) -0.0056(7)
C10 0.0692(11) 0.0374(8) 0.0584(10) -0.0048(7) -0.0157(9) 0.0020(7)
C11 0.0567(10) 0.0493(10) 0.0577(10) -0.0027(8) -0.0164(8) 0.0162(8)
C7 0.0345(7) 0.0406(8) 0.0390(7) -0.0101(6) -0.0098(6) 0.0007(6)
C8 0.0298(7) 0.0388(7) 0.0439(8) -0.0120(6) -0.0115(5) -0.0045(5)
C4 0.0278(7) 0.0347(7) 0.0370(7) -0.0083(5) -0.0101(5) -0.0048(5)
C3 0.0276(6) 0.0319(7) 0.0411(7) -0.0037(5) -0.0089(5) -0.0065(5)
C15 0.0380(7) 0.0346(7) 0.0577(9) -0.0129(6) -0.0146(6) -0.0018(6)
C17 0.0551(10) 0.0413(8) 0.0671(11) -0.0096(8) -0.0135(8) 0.0085(7)
C16 0.0757(12) 0.0518(10) 0.0519(10) -0.0183(8) -0.0191(9) 0.0009(8)
C2 0.0289(7) 0.0402(7) 0.0383(7) -0.0047(6) -0.0112(5) -0.0029(5)
C14 0.0864(15) 0.0683(12) 0.0713(13) -0.0248(10) -0.0403(11) -0.0033(10)
N1 0.0284(6) 0.0572(8) 0.0472(7) -0.0094(6) -0.0103(5) -0.0121(5)
C18 0.0381(7) 0.0496(9) 0.0477(9) -0.0093(7) -0.0167(6) 0.0012(6)
N2 0.0677(10) 0.0766(11) 0.0529(9) -0.0020(8) -0.0287(8) 0.0065(8)
C12 0.0379(8) 0.0612(10) 0.0569(10) -0.0090(8) -0.0168(7) 0.0083(7)

loop_
_atom_type_symbol
_atom_type_description
_atom_type_scat_dispersion_real
_atom_type_scat_dispersion_imag
_atom_type_scat_source
C C 0.0033 0.0016 'International Tables Vol C Tables 4.2.6.8 and 6.1.1.4'
H H 0.0000 0.0000 'International Tables Vol C Tables 4.2.6.8 and 6.1.1.4'
N N 0.0061 0.0033 'International Tables Vol C Tables 4.2.6.8 and 6.1.1.4'
O O 0.0106 0.0060 'International Tables Vol C Tables 4.2.6.8 and 6.1.1.4'

loop_
_geom_angle_atom_site_label_1
_geom_angle_atom_site_label_2
_geom_angle_atom_site_label_3
_geom_angle
C13 O2 C1 115.34(12)
C5 O1 C1 117.78(11)
C7 O4 C8 122.30(11)
C4 C5 O1 125.05(12)
C4 C5 C6 122.45(13)
O1 C5 C6 112.50(12)
C7 C6 C9 118.74(14)
C7 C6 C5 117.03(13)
C9 C6 C5 124.22(14)
O3 C13 O2 121.22(15)
O3 C13 C14 127.40(18)
O2 C13 C14 111.36(15)
O2 C1 O1 109.02(12)
O2 C1 N1 118.44(12)
O1 C1 N1 116.67(13)
O2 C1 C2 121.86(12)
O1 C1 C2 121.37(11)
N1 C1 C2 62.63(10)
C10 C9 C6 120.06(16)
C10 C9 H3 120.0
C6 C9 H3 120.0
C9 C10 C11 120.28(17)
C9 C10 H4 119.9
C11 C10 H4 119.9
C12 C11 C10 120.49(15)
C12 C11 H5 119.8
C10 C11 H5 119.8
O4 C7 C6 121.09(13)
O4 C7 C12 117.25(14)
C6 C7 C12 121.66(15)
O5 C8 O4 115.37(12)
O5 C8 C4 126.23(13)
O4 C8 C4 118.39(12)
C5 C4 C8 118.47(12)
C5 C4 C3 124.83(12)
C8 C4 C3 116.50(11)
C4 C3 C2 109.25(11)
C4 C3 C15 114.79(12)
C2 C3 C15 114.21(11)
C4 C3 H9 105.9
C2 C3 H9 105.9
C15 C3 H9 105.9
C16 C15 C17 111.37(14)
C16 C15 C3 114.52(13)
C17 C15 C3 110.92(13)
C16 C15 H10 106.5
C17 C15 H10 106.5
C3 C15 H10 106.5
C15 C17 H11A 109.5
C15 C17 H11B 109.5
H11A C17 H11B 109.5
C15 C17 H11C 109.5
H11A C17 H11C 109.5
H11B C17 H11C 109.5
C15 C16 H12A 109.5
C15 C16 H12B 109.5
H12A C16 H12B 109.5
C15 C16 H12C 109.5
H12A C16 H12C 109.5
H12B C16 H12C 109.5
C18 C2 C1 115.87(12)
C18 C2 N1 117.63(12)
C1 C2 N1 56.27(9)
C18 C2 C3 115.54(12)
C1 C2 C3 120.96(11)
N1 C2 C3 117.73(12)
C13 C14 H14A 109.5
C13 C14 H14B 109.5
H14A C14 H14B 109.5
C13 C14 H14C 109.5
H14A C14 H14C 109.5
H14B C14 H14C 109.5
C1 N1 C2 61.09(10)
C1 N1 H 109.9(15)
C2 N1 H 110.5(14)
N2 C18 C2 179.05(19)
C11 C12 C7 118.75(17)
C11 C12 H18 120.6
C7 C12 H18 120.6

loop_
_geom_bond_atom_site_label_1
_geom_bond_atom_site_label_2
_geom_bond_distance
O3 C13 1.189(2)
O2 C13 1.381(2)
O2 C1 1.3880(17)
O1 C5 1.3596(16)
O1 C1 1.3946(17)
O4 C7 1.3695(19)
O4 C8 1.3746(17)
O5 C8 1.2081(18)
C5 C4 1.348(2)
C5 C6 1.4481(19)
C6 C7 1.382(2)
C6 C9 1.396(2)
C13 C14 1.487(2)
C1 N1 1.407(2)
C1 C2 1.481(2)
C9 C10 1.377(2)
C9 H3 0.9300
C10 C11 1.386(3)
C10 H4 0.9300
C11 C12 1.381(3)
C11 H5 0.9300
C7 C12 1.385(2)
C8 C4 1.4517(18)
C4 C3 1.5094(18)
C3 C2 1.5249(18)
C3 C15 1.5536(19)
C3 H9 0.9800
C15 C16 1.519(3)
C15 C17 1.524(2)
C15 H10 0.9800
C17 H11A 0.9600
C17 H11B 0.9600
C17 H11C 0.9600
C16 H12A 0.9600
C16 H12B 0.9600
C16 H12C 0.9600
C2 C18 1.453(2)
C2 N1 1.5027(19)
C14 H14A 0.9600
C14 H14B 0.9600
C14 H14C 0.9600
N1 H 0.87(2)
C18 N2 1.138(2)
C12 H18 0.9300
